data_7211824
loop_
_publ_author_name
'Hu, Mi-Xia'
'Chen, Ya-Guang'
'Zhang, Chun-Jing'
'Kong, Qing-Jiao'

_publ_section_title
;
 High-dimensional frameworks dependent on coordination mode of ligand
 controlled by acidity of reaction solution. Syntheses, structures,
 magnetic and fluorescence properties of eight new compounds
;
_journal_issue 5
_journal_name_full CrystEngComm
_journal_page_first 1454
_journal_paper_doi 10.1039/b915118d
_journal_volume 12
_journal_year 2010
_chemical_formula_sum 'C21 H29 La3 N3 O72 W12'
_chemical_formula_weight 4123.53
_chemical_name_systematic
;
?
;
_space_group_IT_number 61
_symmetry_cell_setting orthorhombic
_symmetry_space_group_name_Hall '-P 2ac 2ab'
_symmetry_space_group_name_H-M 'P b c a'
_atom_sites_solution_hydrogens geom
_atom_sites_solution_primary direct
_atom_sites_solution_secondary difmap
_audit_creation_method SHELXL-97
_cell_angle_alpha 90.000(5)
_cell_angle_beta 90.000(5)
_cell_angle_gamma 90.000(5)
_cell_formula_units_Z 8
_cell_length_a 23.556(5)
_cell_length_b 20.499(5)
_cell_length_c 29.823(5)
_cell_measurement_reflns_used 24.8
_cell_measurement_temperature 293(2)
_cell_measurement_theta_max 14.6
_cell_measurement_theta_min 7.0
_cell_volume 14401(5)
_computing_cell_refinement 'Bruker SMART'
_computing_data_collection 'Bruker SMART'
_computing_data_reduction 'Bruker SAINT'
_computing_molecular_graphics 'Bruker SHELXTL'
_computing_publication_material 'Bruker SHELXTL'
_computing_structure_refinement 'SHELXL-97 (Sheldrick, 1997)'
_computing_structure_solution 'SHELXS-97 (Sheldrick, 1990)'
_diffrn_ambient_temperature 293(2)
_diffrn_measured_fraction_theta_full 0.999
_diffrn_measured_fraction_theta_max 0.999
_diffrn_measurement_device_type 'CCD area detector'
_diffrn_measurement_method 'phi and omega scans'
_diffrn_radiation_monochromator graphite
_diffrn_radiation_source 'fine-focus sealed tube'
_diffrn_radiation_type MoK\a
_diffrn_radiation_wavelength 0.71069
_diffrn_reflns_av_R_equivalents 0.1428
_diffrn_reflns_av_sigmaI/netI 0.0955
_diffrn_reflns_limit_h_max 28
_diffrn_reflns_limit_h_min -28
_diffrn_reflns_limit_k_max 25
_diffrn_reflns_limit_k_min -24
_diffrn_reflns_limit_l_max 36
_diffrn_reflns_limit_l_min -22
_diffrn_reflns_number 74402
_diffrn_reflns_theta_full 25.75
_diffrn_reflns_theta_max 25.75
_diffrn_reflns_theta_min 1.73
_diffrn_standards_decay_% none
_diffrn_standards_interval_count 150
_diffrn_standards_number 0
_exptl_absorpt_coefficient_mu 20.946
_exptl_absorpt_correction_T_max 0.109
_exptl_absorpt_correction_T_min 0.086
_exptl_absorpt_correction_type empirical
_exptl_crystal_colour colorless
_exptl_crystal_density_diffrn 3.780
_exptl_crystal_density_method 'not measured'
_exptl_crystal_description block
_exptl_crystal_F_000 14488
_exptl_crystal_size_max 0.128
_exptl_crystal_size_mid 0.113
_exptl_crystal_size_min 0.106
_refine_diff_density_max 5.365
_refine_diff_density_min -3.285
_refine_diff_density_rms 0.497
_refine_ls_extinction_coef 0.0000234(14)
_refine_ls_extinction_expression Fc^*^=kFc[1+0.001xFc^2^\l^3^/sin(2\q)]^-1/4^
_refine_ls_extinction_method SHELXL
_refine_ls_goodness_of_fit_ref 1.068
_refine_ls_hydrogen_treatment refall
_refine_ls_matrix_type full
_refine_ls_number_parameters 1001
_refine_ls_number_reflns 13774
_refine_ls_number_restraints 3984
_refine_ls_restrained_S_all 0.956
_refine_ls_R_factor_all 0.0768
_refine_ls_R_factor_gt 0.0559
_refine_ls_shift/su_max 0.003
_refine_ls_shift/su_mean 0.000
_refine_ls_structure_factor_coef Fsqd
_refine_ls_weighting_details 'calc w=1/[\s^2^(Fo^2^)+(0.0764P)^2^+0.0000P] where P=(Fo^2^+2Fc^2^)/3'
_refine_ls_weighting_scheme calc
_refine_ls_wR_factor_gt 0.1354
_refine_ls_wR_factor_ref 0.1495
_reflns_number_gt 10498
_reflns_number_total 13786
_reflns_threshold_expression >2sigma(I)
_cod_data_source_file b915118d.txt
_cod_data_source_block 5
_cod_depositor_comments
;
The following automatic conversions were performed:

'_symmetry_cell_setting' value 'Orthorhombic' changed to
'orthorhombic' according to
/home/saulius/struct/CIF-dictionaries/cif_core.dic dictionary named
'cif_core.dic' version 2.4.2 from 2011-04-26.

Automatic conversion script
Id: cif_fix_values 1891 2012-01-12 08:04:46Z andrius 
;
_cod_original_sg_symbol_H-M 'Pbca '
_cod_database_code 7211824

loop_
_symmetry_equiv_pos_as_xyz
'x, y, z'
'-x+1/2, -y, z+1/2'
'x+1/2, -y+1/2, -z'
'-x, y+1/2, -z+1/2'
'-x, -y, -z'
'x-1/2, y, -z-1/2'
'-x-1/2, y-1/2, z'
'x, -y-1/2, z-1/2'

loop_
_atom_site_label
_atom_site_type_symbol
_atom_site_fract_x
_atom_site_fract_y
_atom_site_fract_z
_atom_site_U_iso_or_equiv
_atom_site_adp_type
_atom_site_occupancy
_atom_site_symmetry_multiplicity
_atom_site_calc_flag
_atom_site_refinement_flags
W1 W 0.596961(10) 0.129789(10) 0.132512(7) 0.02106(6) Uani 1 1 d .
W2 W 0.476811(10) 0.065671(10) 0.099285(8) 0.02174(6) Uani 1 1 d .
W3 W 0.370547(10) 0.338157(10) 0.091559(7) 0.01979(6) Uani 1 1 d .
W4 W 0.400373(11) 0.150148(10) 0.191838(7) 0.02229(6) Uani 1 1 d .
W5 W 0.554612(11) 0.151859(10) 0.029275(7) 0.02246(6) Uani 1 1 d .
W6 W 0.508810(10) 0.402848(10) 0.130450(7) 0.02143(6) Uani 1 1 d .
W7 W 0.360600(10) 0.180482(10) 0.073864(7) 0.01891(6) Uani 1 1 d .
W8 W 0.419445(11) 0.306939(10) 0.207932(7) 0.02430(6) Uani 1 1 d .
W9 W 0.616811(10) 0.306651(10) 0.153526(7) 0.02152(6) Uani 1 1 d .
W10 W 0.522351(11) 0.207284(10) 0.225176(7) 0.02362(6) Uani 1 1 d .
W11 W 0.576792(10) 0.327579(10) 0.049612(7) 0.02205(6) Uani 1 1 d .
W12 W 0.438335(10) 0.270259(10) 0.006684(7) 0.01968(6) Uani 1 1 d .
La3 La 0.471752(14) 0.093474(14) 0.315314(10) 0.01884(8) Uani 1 1 d .
La2 La 0.694111(15) 0.120532(16) 0.449475(11) 0.02425(9) Uani 1 1 d .
La1 La 0.230477(15) -0.004175(15) 0.353081(11) 0.02538(9) Uani 1 1 d .
N3 N 0.44880(18) -0.00698(19) 0.26043(13) 0.0168(11) Uani 1 1 d .
N2 N 0.48514(19) 0.2062(2) 0.35635(13) 0.0191(11) Uani 1 1 d U
N1 N 0.7339(2) 0.2084(2) 0.50825(14) 0.0243(13) Uani 1 1 d .
C2 C 0.7563(4) 0.3164(3) 0.5298(2) 0.064(3) Uani 1 1 d .
H2A H 0.7538 0.3608 0.5240 0.077 Uiso 1 1 calc R
C3 C 0.7802(3) 0.2922(3) 0.5689(2) 0.056(2) Uani 1 1 d .
H3A H 0.7998 0.3206 0.5876 0.067 Uiso 1 1 calc R
C17 C 0.4284(3) -0.1121(3) 0.2070(2) 0.045(2) Uani 1 1 d .
H17A H 0.4210 -0.1481 0.1889 0.054 Uiso 1 1 calc R
C18 C 0.4836(3) -0.0840(3) 0.20682(19) 0.0404(19) Uani 1 1 d .
H18A H 0.5131 -0.1006 0.1895 0.048 Uiso 1 1 calc R
C4 C 0.7759(3) 0.2288(3) 0.5809(2) 0.041(2) Uani 1 1 d .
H4A H 0.7873 0.2138 0.6089 0.049 Uiso 1 1 calc R
C6 C 0.7131(3) 0.2899(3) 0.4580(2) 0.0387(18) Uani 1 1 d .
C10 C 0.5020(3) 0.3266(3) 0.3969(2) 0.0343(18) Uani 1 1 d .
H10A H 0.5081 0.3672 0.4100 0.041 Uiso 1 1 calc R
C5 C 0.7527(3) 0.1865(3) 0.54768(19) 0.039(2) Uani 1 1 d .
C1 C 0.7366(3) 0.2703(3) 0.50056(19) 0.0331(18) Uani 1 1 d .
C11 C 0.5423(3) 0.2778(3) 0.40132(19) 0.0343(17) Uani 1 1 d .
H11A H 0.5753 0.2844 0.4178 0.041 Uiso 1 1 calc R
C19 C 0.4901(3) -0.0313(3) 0.23388(17) 0.0293(16) Uani 1 1 d .
C8 C 0.4446(3) 0.2542(3) 0.35319(19) 0.0275(16) Uani 1 1 d .
C14 C 0.5709(2) 0.1588(3) 0.38414(19) 0.0268(16) Uani 1 1 d .
C9 C 0.4533(3) 0.3154(3) 0.37332(16) 0.0287(16) Uani 1 1 d .
H9A H 0.4261 0.3481 0.3706 0.034 Uiso 1 1 calc R
C16 C 0.3857(3) -0.0869(3) 0.2335(2) 0.0343(18) Uani 1 1 d .
H16A H 0.3493 -0.1044 0.2339 0.041 Uiso 1 1 calc R
C13 C 0.3926(2) 0.2321(2) 0.32953(18) 0.0243(15) Uani 1 1 d .
C12 C 0.5315(2) 0.2182(3) 0.38000(18) 0.0238(15) Uani 1 1 d .
C20 C 0.5446(3) -0.0006(2) 0.24004(18) 0.0257(15) Uani 1 1 d .
C21 C 0.3573(3) -0.0049(3) 0.29243(17) 0.0236(15) Uani 1 1 d .
C7 C 0.2511(3) -0.1134(3) 0.44416(18) 0.0245(15) Uani 1 1 d .
C15 C 0.4003(3) -0.0352(3) 0.25876(17) 0.0297(17) Uani 1 1 d .
O1 O 0.42893(17) 0.25273(17) 0.08083(12) 0.0251(3) Uani 1 1 d U
O2 O 0.52126(17) 0.16241(17) 0.09987(12) 0.0252(3) Uani 1 1 d U
O3 O 0.44128(17) 0.38835(17) 0.10088(12) 0.0249(4) Uani 1 1 d U
O5 O 0.53385(17) 0.30229(17) 0.11283(12) 0.0261(3) Uani 1 1 d U
O6 O 0.2771(2) 0.1053(2) 0.33517(15) 0.0414(8) Uani 1 1 d U
O7 O 0.41319(17) 0.11486(17) 0.07020(12) 0.0249(4) Uani 1 1 d U
O8 O 0.38235(18) 0.35725(18) 0.24338(13) 0.0316(7) Uani 1 1 d U
O23 O 0.2145(2) 0.0457(2) 0.43220(14) 0.0448(10) Uani 1 1 d U
O10 O 0.51327(17) 0.07454(17) 0.03989(12) 0.0259(4) Uani 1 1 d U
O11 O 0.47289(17) 0.27500(18) 0.25061(13) 0.0283(4) Uani 1 1 d U
O12 O 0.45861(18) 0.14232(18) 0.23635(13) 0.0286(4) Uani 1 1 d U
O13 O 0.55513(17) 0.14406(17) 0.18706(12) 0.0257(4) Uani 1 1 d U
O14 O 0.2114(2) -0.1078(2) 0.30682(15) 0.0429(9) Uani 1 1 d U
O15 O 0.55776(19) 0.10839(19) 0.36296(13) 0.0357(5) Uani 1 1 d U
O16 O 0.32293(17) 0.26727(17) 0.08210(12) 0.0247(4) Uani 1 1 d U
O17 O 0.35163(18) 0.09633(19) 0.21391(13) 0.0319(6) Uani 1 1 d U
O18 O 0.50580(17) 0.48508(17) 0.14535(12) 0.0254(5) Uani 1 1 d U
O19 O 0.12983(19) -0.04774(19) 0.37667(14) 0.0363(9) Uani 1 1 d U
O20 O 0.37830(17) 0.20916(17) 0.01299(12) 0.0254(4) Uani 1 1 d U
O21 O 0.62344(17) 0.21462(17) 0.13646(12) 0.0265(4) Uani 1 1 d U
O22 O 0.63677(17) 0.32775(17) 0.09361(12) 0.0255(4) Uani 1 1 d U
O9 O 0.54974(18) 0.18294(18) 0.27704(13) 0.0309(4) Uani 1 1 d U
O24 O 0.47424(17) 0.36405(17) 0.18256(12) 0.0248(4) Uani 1 1 d U
O25 O 0.54828(17) 0.04899(17) 0.12545(12) 0.0247(4) Uani 1 1 d U
O26 O 0.50330(17) 0.32201(17) 0.02126(12) 0.0247(4) Uani 1 1 d U
O27 O 0.57332(17) 0.26787(17) 0.20270(12) 0.0256(4) Uani 1 1 d U
O28 O 0.37198(18) 0.22969(18) 0.21793(13) 0.0291(4) Uani 1 1 d U
O29 O 0.58826(18) 0.13016(18) -0.01993(12) 0.0290(7) Uani 1 1 d U
O32 O 0.49023(17) 0.19785(18) 0.00740(12) 0.0253(4) Uani 1 1 d U
O33 O 0.67973(18) 0.31744(18) 0.18054(13) 0.0290(7) Uani 1 1 d U
O34 O 0.61638(17) 0.36086(18) 0.00682(13) 0.0272(5) Uani 1 1 d U
O35 O 0.58705(17) 0.23906(17) 0.03866(12) 0.0246(4) Uani 1 1 d U
O36 O 0.29875(18) 0.13880(18) 0.06024(13) 0.0287(5) Uani 1 1 d U
O37 O 0.65560(17) 0.08421(17) 0.15077(12) 0.0268(5) Uani 1 1 d U
O38 O 0.2365(2) -0.0937(2) 0.40680(15) 0.0453(9) Uani 1 1 d U
O39 O 0.7101(2) 0.3527(2) 0.44971(17) 0.0571(12) Uani 1 1 d U
O40 O 0.6112(2) 0.1641(2) 0.40957(15) 0.0450(6) Uani 1 1 d U
O41 O 0.4306(2) 0.0926(2) 0.39812(14) 0.0392(8) Uani 1 1 d U
O42 O 0.45199(19) -0.01299(18) 0.09324(13) 0.0308(7) Uani 1 1 d U
O44 O 0.6951(2) 0.2477(2) 0.42989(16) 0.0479(8) Uani 1 1 d U
O45 O 0.58264(17) 0.38720(17) 0.16257(12) 0.0270(4) Uani 1 1 d U
O46 O 0.43300(16) 0.28954(17) -0.04877(12) 0.0253(7) Uani 1 1 d U
O47 O 0.1891(2) 0.0198(2) 0.27128(15) 0.0443(8) Uani 1 1 d U
O48 O 0.55412(18) 0.04100(18) 0.27064(13) 0.0308(5) Uani 1 1 d U
O50 O 0.44241(17) 0.09138(17) 0.15336(12) 0.0271(4) Uani 1 1 d U
O51 O 0.55299(17) 0.41064(17) 0.07660(12) 0.0247(4) Uani 1 1 d U
O52 O 0.7308(2) 0.0797(2) 0.52491(15) 0.0472(7) Uani 1 1 d U
O53 O 0.38960(18) 0.17659(18) 0.31573(13) 0.0315(5) Uani 1 1 d U
O55 O 0.61359(17) 0.12180(17) 0.06925(12) 0.0260(4) Uani 1 1 d U
O56 O 0.38884(17) 0.33917(17) 0.02844(12) 0.0243(4) Uani 1 1 d U
O57 O 0.46402(17) 0.22380(17) 0.17326(12) 0.0250(3) Uani 1 1 d U
O58 O 0.37450(17) 0.32076(17) 0.15371(12) 0.0252(4) Uani 1 1 d U
O59 O 0.32116(16) 0.40143(16) 0.09040(12) 0.0223(7) Uani 1 1 d U
O60 O 0.7215(3) 0.1178(3) 0.36488(17) 0.0635(10) Uani 1 1 d U
O63 O 0.6211(2) 0.0275(2) 0.44502(18) 0.0578(10) Uani 1 1 d U
O66 O 0.3274(2) -0.0037(2) 0.39705(16) 0.0500(10) Uani 1 1 d U
O67 O 0.7431(2) 0.0112(2) 0.43559(17) 0.0513(11) Uani 1 1 d U
O68 O 0.35344(19) 0.27546(19) 0.32600(14) 0.0349(8) Uani 1 1 d U
O80 O 0.3081(2) -0.0284(2) 0.29545(14) 0.0391(6) Uani 1 1 d U
O81 O 0.37575(19) 0.04240(19) 0.31529(14) 0.0354(5) Uani 1 1 d U
O2W O 0.2638(2) 0.2272(2) 0.28804(15) 0.0455(6) Uani 1 1 d U
H50A H 0.2506 0.2373 0.2606 0.055 Uiso 1 1 d R
H50B H 0.2828 0.2573 0.3041 0.055 Uiso 1 1 d R
O3W O 0.6459(2) 0.4018(2) 0.38762(17) 0.0606(11) Uani 1 1 d U
H60A H 0.6687 0.4219 0.3677 0.073 Uiso 1 1 d R
H60B H 0.6431 0.4171 0.4158 0.073 Uiso 1 1 d R
O4W O 0.8398(2) -0.0110(2) 0.48257(18) 0.0615(10) Uani 1 1 d U
H4B H 0.8667 -0.0027 0.4619 0.074 Uiso 1 1 d R
H4C H 0.8499 -0.0197 0.5111 0.074 Uiso 1 1 d R
O5W O 0.3004(2) 0.0045(2) 0.15595(15) 0.0437(5) Uani 1 1 d U
H5A H 0.2747 0.0152 0.1348 0.052 Uiso 1 1 d R
H5B H 0.3363 -0.0049 0.1480 0.052 Uiso 1 1 d R
O6W O 0.5062(2) 0.0517(2) 0.46896(16) 0.0498(8) Uani 1 1 d U
H6A H 0.5350 0.0711 0.4543 0.060 Uiso 1 1 d R
H6B H 0.5107 0.0391 0.4976 0.060 Uiso 1 1 d R
O7W O 0.1706(2) 0.1311(2) 0.22369(16) 0.0539(7) Uani 1 1 d U
H7A H 0.1568 0.1119 0.1989 0.065 Uiso 1 1 d R
H7B H 0.1734 0.1748 0.2250 0.065 Uiso 1 1 d R
O3O O 0.58665(19) -0.02052(19) 0.21359(13) 0.0333(8) Uani 1 1 d U
O30 O 0.36064(17) 0.17371(18) 0.13611(12) 0.0266(4) Uani 1 1 d U
O1W O 0.8493(3) 0.4491(3) 0.5160(2) 0.106(2) Uani 1 1 d U
H30A H 0.8648 0.4781 0.4969 0.128 Uiso 1 1 d R
H30B H 0.8649 0.4427 0.5432 0.128 Uiso 1 1 d R
O9W O 0.2170(2) -0.0639(2) 0.20337(16) 0.0563(7) Uani 1 1 d U
H9B H 0.1963 -0.0397 0.1843 0.068 Uiso 1 1 d R
H9C H 0.2352 -0.0997 0.1935 0.068 Uiso 1 1 d R
O10W O 0.9081(3) 0.0753(3) 0.53225(19) 0.0712(10) Uani 1 1 d U
H10B H 0.9352 0.0892 0.5132 0.085 Uiso 1 1 d R
H10C H 0.9171 0.0656 0.5608 0.085 Uiso 1 1 d R
O8W O 0.1361(2) 0.0050(3) 0.15001(18) 0.0638(8) Uani 1 1 d U
H8A H 0.1248 0.0431 0.1380 0.077 Uiso 1 1 d R
H8B H 0.1341 -0.0319 0.1337 0.077 Uiso 1 1 d R

loop_
_atom_site_aniso_label
_atom_site_aniso_U_11
_atom_site_aniso_U_22
_atom_site_aniso_U_33
_atom_site_aniso_U_23
_atom_site_aniso_U_13
_atom_site_aniso_U_12
W1 0.02170(12) 0.01921(9) 0.02227(10) -0.00037(8) -0.00362(9) 0.00357(9)
W2 0.02251(12) 0.01680(9) 0.02591(11) -0.00015(8) -0.00065(10) 0.00084(9)
W3 0.01972(11) 0.01825(9) 0.02139(10) 0.00039(8) -0.00084(9) 0.00285(9)
W4 0.02599(12) 0.02274(10) 0.01814(10) 0.00471(8) 0.00080(10) -0.00207(9)
W5 0.02553(12) 0.02566(10) 0.01621(10) -0.00081(8) 0.00177(9) 0.00440(9)
W6 0.02353(12) 0.01583(9) 0.02493(10) -0.00230(8) -0.00304(10) -0.00035(9)
W7 0.01744(11) 0.01910(9) 0.02019(10) 0.00241(8) -0.00222(9) -0.00100(8)
W8 0.03208(13) 0.02292(10) 0.01790(10) 0.00047(8) 0.00353(10) 0.00784(9)
W9 0.02016(11) 0.02073(10) 0.02367(10) 0.00037(8) -0.00453(10) -0.00211(9)
W10 0.03010(13) 0.02344(10) 0.01733(10) 0.00354(9) 0.00179(10) 0.00072(9)
W11 0.02205(12) 0.02557(10) 0.01853(10) 0.00252(9) 0.00314(9) -0.00451(9)
W12 0.02137(11) 0.02339(10) 0.01429(9) 0.00283(8) 0.00028(9) -0.00024(9)
La3 0.02348(17) 0.01709(13) 0.01595(13) -0.00074(11) -0.00148(13) 0.00206(12)
La2 0.01761(17) 0.03117(16) 0.02397(15) -0.00422(13) 0.00000(14) 0.00080(13)
La1 0.02368(18) 0.02759(15) 0.02486(15) 0.00082(13) -0.00146(15) 0.00301(14)
N3 0.008(2) 0.026(2) 0.016(2) -0.0022(17) 0.0012(18) 0.0016(18)
N2 0.024(2) 0.0239(18) 0.0098(17) 0.0051(15) 0.0105(16) -0.0014(17)
N1 0.017(2) 0.036(2) 0.020(2) 0.0069(19) 0.004(2) 0.004(2)
C2 0.107(7) 0.035(3) 0.050(4) -0.016(3) 0.017(5) 0.005(4)
C3 0.060(5) 0.061(4) 0.048(4) -0.035(3) -0.003(4) -0.003(4)
C17 0.039(4) 0.055(4) 0.041(3) -0.024(3) 0.001(3) 0.008(3)
C18 0.042(4) 0.046(3) 0.033(3) -0.029(3) 0.008(3) 0.003(3)
C4 0.059(5) 0.040(3) 0.023(3) 0.002(3) -0.007(3) -0.019(3)
C6 0.025(3) 0.039(3) 0.051(3) 0.024(3) 0.015(3) 0.003(3)
C10 0.035(4) 0.032(3) 0.035(3) -0.011(3) 0.007(3) -0.003(3)
C5 0.069(5) 0.023(3) 0.026(3) -0.005(2) 0.004(3) 0.008(3)
C1 0.037(4) 0.031(3) 0.032(3) 0.008(2) 0.011(3) -0.001(3)
C11 0.039(4) 0.035(3) 0.029(3) -0.007(2) 0.017(3) -0.021(3)
C19 0.029(3) 0.043(3) 0.016(3) 0.000(2) 0.004(3) 0.008(3)
C8 0.025(3) 0.028(3) 0.029(3) 0.003(2) -0.001(3) 0.007(2)
C14 0.016(3) 0.034(3) 0.031(3) 0.009(2) -0.007(3) -0.002(2)
C9 0.042(4) 0.031(3) 0.013(2) 0.014(2) 0.012(3) 0.003(3)
C16 0.033(4) 0.027(3) 0.043(3) -0.016(3) 0.003(3) 0.002(3)
C13 0.025(3) 0.017(2) 0.032(3) -0.001(2) 0.003(3) -0.006(2)
C12 0.010(3) 0.038(3) 0.024(3) 0.006(2) 0.000(2) 0.001(2)
C20 0.028(3) 0.019(2) 0.030(3) 0.001(2) 0.016(3) 0.015(2)
C21 0.024(3) 0.028(3) 0.018(2) 0.005(2) -0.006(2) -0.008(2)
C7 0.022(3) 0.028(3) 0.024(3) 0.009(2) -0.001(2) 0.004(2)
C15 0.042(4) 0.032(3) 0.015(2) 0.001(2) 0.006(3) 0.011(3)
O1 0.0240(6) 0.0263(6) 0.0250(6) -0.0002(6) -0.0004(6) 0.0018(6)
O2 0.0248(6) 0.0265(6) 0.0242(6) 0.0010(6) 0.0005(6) 0.0006(6)
O3 0.0244(7) 0.0257(7) 0.0247(7) -0.0006(7) -0.0012(7) 0.0002(7)
O5 0.0257(6) 0.0269(6) 0.0259(6) 0.0006(6) 0.0002(6) 0.0009(6)
O6 0.0359(14) 0.0385(13) 0.0498(14) -0.0034(13) 0.0041(14) -0.0011(13)
O7 0.0234(7) 0.0262(7) 0.0250(7) 0.0010(7) 0.0001(7) 0.0004(7)
O8 0.0327(13) 0.0304(12) 0.0317(13) 0.0033(12) 0.0013(12) 0.0038(12)
O23 0.0458(18) 0.0495(17) 0.0392(17) -0.0064(15) -0.0035(17) -0.0009(16)
O10 0.0258(8) 0.0267(8) 0.0253(8) 0.0000(7) -0.0008(8) -0.0007(7)
O11 0.0273(7) 0.0289(7) 0.0287(7) 0.0013(7) 0.0007(7) 0.0022(7)
O12 0.0280(7) 0.0287(6) 0.0290(7) 0.0010(6) 0.0002(7) 0.0015(6)
O13 0.0252(7) 0.0261(6) 0.0258(6) 0.0022(6) -0.0003(6) 0.0024(6)
O14 0.0415(17) 0.0423(15) 0.0449(16) 0.0014(14) 0.0004(15) -0.0036(15)
O15 0.0365(10) 0.0343(9) 0.0362(9) -0.0002(9) -0.0034(9) 0.0008(9)
O16 0.0223(8) 0.0273(8) 0.0246(8) -0.0013(7) 0.0001(8) 0.0014(8)
O17 0.0289(12) 0.0343(11) 0.0324(11) 0.0031(11) 0.0037(11) 0.0034(11)
O18 0.0255(8) 0.0253(8) 0.0253(8) -0.0012(8) -0.0018(8) 0.0011(8)
O19 0.0333(18) 0.0343(16) 0.0414(17) 0.0063(15) -0.0019(16) 0.0004(15)
O20 0.0241(8) 0.0274(8) 0.0247(8) 0.0010(8) -0.0001(8) 0.0016(8)
O21 0.0271(7) 0.0269(7) 0.0256(7) 0.0010(6) 0.0004(7) 0.0005(7)
O22 0.0258(8) 0.0253(7) 0.0255(8) 0.0009(7) -0.0007(7) 0.0014(7)
O9 0.0319(7) 0.0312(7) 0.0296(7) 0.0003(7) 0.0006(7) 0.0034(7)
O24 0.0254(7) 0.0246(7) 0.0242(7) -0.0011(7) -0.0009(7) 0.0001(7)
O25 0.0234(8) 0.0257(7) 0.0250(7) 0.0015(7) -0.0001(7) 0.0011(7)
O26 0.0253(7) 0.0251(7) 0.0236(7) 0.0018(7) 0.0004(7) 0.0007(7)
O27 0.0250(7) 0.0270(7) 0.0248(7) -0.0015(7) -0.0007(7) 0.0015(7)
O28 0.0276(7) 0.0304(7) 0.0292(7) 0.0010(7) 0.0000(7) 0.0032(7)
O29 0.0310(14) 0.0287(13) 0.0274(13) 0.0000(12) -0.0017(13) 0.0077(12)
O32 0.0247(7) 0.0270(7) 0.0242(7) 0.0005(7) 0.0004(7) 0.0012(7)
O33 0.0269(14) 0.0306(13) 0.0296(13) -0.0008(12) -0.0028(13) -0.0010(12)
O34 0.0260(8) 0.0285(8) 0.0271(8) 0.0030(8) -0.0011(8) -0.0006(8)
O35 0.0242(7) 0.0258(7) 0.0238(7) 0.0016(7) 0.0007(7) -0.0004(7)
O36 0.0275(8) 0.0299(8) 0.0288(8) 0.0014(8) -0.0015(8) 0.0002(8)
O37 0.0271(8) 0.0271(8) 0.0261(8) -0.0002(8) 0.0003(8) 0.0010(8)
O38 0.0421(16) 0.0477(15) 0.0461(15) 0.0042(14) -0.0042(15) -0.0005(14)
O39 0.061(2) 0.046(2) 0.064(2) 0.0147(19) 0.002(2) 0.003(2)
O40 0.0434(11) 0.0454(11) 0.0460(11) 0.0004(11) -0.0059(11) 0.0012(11)
O41 0.0427(16) 0.0422(14) 0.0326(14) -0.0038(13) 0.0035(14) -0.0003(14)
O42 0.0338(13) 0.0258(12) 0.0327(13) -0.0003(12) -0.0022(13) 0.0017(12)
O44 0.0467(14) 0.0477(13) 0.0493(14) 0.0073(13) -0.0033(13) -0.0048(13)
O45 0.0275(8) 0.0268(7) 0.0266(8) -0.0011(7) -0.0006(7) 0.0017(7)
O46 0.0191(13) 0.0316(13) 0.0252(13) 0.0012(12) 0.0047(12) -0.0014(12)
O47 0.0387(15) 0.0456(14) 0.0485(14) -0.0065(13) 0.0045(14) 0.0034(13)
O48 0.0294(8) 0.0319(8) 0.0309(8) 0.0009(8) 0.0007(8) 0.0009(8)
O50 0.0268(7) 0.0279(6) 0.0266(6) 0.0014(6) 0.0001(6) 0.0005(6)
O51 0.0238(8) 0.0249(8) 0.0253(8) 0.0008(7) -0.0008(8) -0.0002(7)
O52 0.0472(13) 0.0447(13) 0.0498(13) 0.0086(12) -0.0049(13) -0.0012(12)
O53 0.0305(8) 0.0319(8) 0.0320(8) -0.0003(8) -0.0012(8) 0.0031(8)
O55 0.0269(8) 0.0268(8) 0.0242(8) 0.0004(7) 0.0000(8) 0.0010(7)
O56 0.0238(8) 0.0257(7) 0.0235(7) 0.0008(7) -0.0017(7) 0.0004(7)
O57 0.0245(6) 0.0263(6) 0.0243(6) 0.0008(6) 0.0001(6) 0.0005(6)
O58 0.0228(7) 0.0272(6) 0.0257(7) 0.0001(6) 0.0007(6) 0.0009(6)
O59 0.0158(12) 0.0252(12) 0.0259(12) 0.0007(11) 0.0000(11) 0.0045(11)
O60 0.0602(17) 0.0724(17) 0.0578(17) -0.0040(15) 0.0006(16) 0.0055(16)
O63 0.0514(18) 0.0544(17) 0.0676(18) -0.0025(17) 0.0026(18) -0.0060(17)
O66 0.0424(17) 0.0598(17) 0.0480(17) 0.0048(16) 0.0027(16) -0.0044(16)
O67 0.0492(19) 0.0411(17) 0.0637(19) -0.0025(17) -0.0035(19) 0.0005(17)
O68 0.0348(15) 0.0314(14) 0.0386(14) -0.0026(13) 0.0067(14) 0.0094(13)
O80 0.0345(10) 0.0417(10) 0.0410(10) -0.0018(10) 0.0008(10) -0.0022(10)
O81 0.0325(8) 0.0375(8) 0.0361(8) -0.0048(8) -0.0008(8) 0.0013(8)
O2W 0.0402(10) 0.0470(10) 0.0494(10) -0.0022(10) -0.0037(10) 0.0001(10)
O3W 0.062(2) 0.0636(19) 0.0560(19) 0.0089(17) 0.0028(19) -0.0010(18)
O4W 0.0587(18) 0.0605(17) 0.0653(18) 0.0054(17) -0.0057(18) -0.0001(17)
O5W 0.0394(10) 0.0471(9) 0.0447(9) 0.0001(9) -0.0018(9) 0.0014(9)
O6W 0.0487(14) 0.0504(14) 0.0503(14) 0.0025(13) -0.0058(14) 0.0009(13)
O7W 0.0477(12) 0.0570(11) 0.0568(11) 0.0021(11) 0.0012(11) 0.0046(11)
O3O 0.0348(16) 0.0408(15) 0.0242(14) 0.0018(13) 0.0041(14) 0.0058(14)
O30 0.0234(7) 0.0286(6) 0.0278(6) 0.0002(6) -0.0001(6) 0.0021(6)
O1W 0.130(5) 0.097(4) 0.092(4) -0.006(3) 0.004(4) 0.016(4)
O9W 0.0522(13) 0.0621(13) 0.0545(13) -0.0040(12) 0.0008(13) -0.0005(13)
O10W 0.0712(19) 0.0746(18) 0.0677(18) 0.0128(16) -0.0018(17) -0.0109(17)
O8W 0.0593(14) 0.0668(14) 0.0652(14) -0.0061(13) -0.0019(14) 0.0040(13)

loop_
_atom_type_symbol
_atom_type_description
_atom_type_scat_dispersion_real
_atom_type_scat_dispersion_imag
_atom_type_scat_source
C C 0.0033 0.0016 'International Tables Vol C Tables 4.2.6.8 and 6.1.1.4'
H H 0.0000 0.0000 'International Tables Vol C Tables 4.2.6.8 and 6.1.1.4'
N N 0.0061 0.0033 'International Tables Vol C Tables 4.2.6.8 and 6.1.1.4'
O O 0.0106 0.0060 'International Tables Vol C Tables 4.2.6.8 and 6.1.1.4'
La La -0.2871 2.4523 'International Tables Vol C Tables 4.2.6.8 and 6.1.1.4'
W W -0.8490 6.8722 'International Tables Vol C Tables 4.2.6.8 and 6.1.1.4'

loop_
_geom_angle_atom_site_label_1
_geom_angle_atom_site_label_2
_geom_angle_atom_site_label_3
_geom_angle
_geom_angle_site_symmetry_1
_geom_angle_site_symmetry_3
O37 W1 O21 102.44(17) . .
O37 W1 O13 102.82(17) . .
O21 W1 O13 88.62(16) . .
O37 W1 O55 95.64(17) . .
O21 W1 O55 94.21(15) . .
O13 W1 O55 160.28(17) . .
O37 W1 O25 92.44(16) . .
O21 W1 O25 164.91(16) . .
O13 W1 O25 85.54(15) . .
O55 W1 O25 86.79(15) . .
O37 W1 O2 164.63(15) . .
O21 W1 O2 90.93(15) . .
O13 W1 O2 84.85(15) . .
O55 W1 O2 75.60(15) . .
O25 W1 O2 74.71(14) . .
O42 W2 O50 101.87(17) . .
O42 W2 O25 100.15(18) . .
O50 W2 O25 94.62(16) . .
O42 W2 O10 98.02(17) . .
O50 W2 O10 158.43(15) . .
O25 W2 O10 89.98(16) . .
O42 W2 O7 99.88(17) . .
O50 W2 O7 84.71(16) . .
O25 W2 O7 159.65(15) . .
O10 W2 O7 83.73(16) . .
O42 W2 O2 170.35(17) . .
O50 W2 O2 86.94(15) . .
O25 W2 O2 74.96(15) . .
O10 W2 O2 73.91(14) . .
O7 W2 O2 84.70(14) . .
O59 W3 O16 100.15(17) . .
O59 W3 O58 101.11(16) . .
O16 W3 O58 91.78(16) . .
O59 W3 O56 96.99(16) . .
O16 W3 O56 89.72(15) . .
O58 W3 O56 161.27(16) . .
O59 W3 O3 100.26(16) . .
O16 W3 O3 159.57(16) . .
O58 W3 O3 85.35(16) . .
O56 W3 O3 86.75(15) . .
O59 W3 O1 169.97(15) . .
O16 W3 O1 74.84(15) . .
O58 W3 O1 87.85(14) . .
O56 W3 O1 74.54(14) . .
O3 W3 O1 84.83(14) . .
O17 W4 O12 99.14(18) . .
O17 W4 O28 98.99(18) . .
O12 W4 O28 92.28(16) . .
O17 W4 O50 99.72(17) . .
O12 W4 O50 89.56(16) . .
O28 W4 O50 160.66(16) . .
O17 W4 O30 99.38(18) . .
O12 W4 O30 161.17(16) . .
O28 W4 O30 88.18(16) . .
O50 W4 O30 83.99(16) . .
O17 W4 O57 172.03(16) . .
O12 W4 O57 75.16(15) . .
O28 W4 O57 75.95(15) . .
O50 W4 O57 85.94(15) . .
O30 W4 O57 86.72(15) . .
O29 W5 O10 99.39(17) . .
O29 W5 O32 101.67(17) . .
O10 W5 O32 93.57(16) . .
O29 W5 O55 96.44(17) . .
O10 W5 O55 89.99(16) . .
O32 W5 O55 160.69(15) . .
O29 W5 O35 100.19(17) . .
O10 W5 O35 160.28(15) . .
O32 W5 O35 84.72(16) . .
O55 W5 O35 85.56(15) . .
O29 W5 O2 167.77(16) . .
O10 W5 O2 75.19(14) . .
O32 W5 O2 89.71(15) . .
O55 W5 O2 72.86(15) . .
O35 W5 O2 85.14(14) . .
O18 W6 O3 104.04(17) . .
O18 W6 O51 98.90(16) . .
O3 W6 O51 94.64(16) . .
O18 W6 O24 100.15(16) . .
O3 W6 O24 87.40(16) . .
O51 W6 O24 159.73(15) . .
O18 W6 O45 93.90(16) . .
O3 W6 O45 161.54(15) . .
O51 W6 O45 86.73(16) . .
O24 W6 O45 85.14(16) . .
O18 W6 O5 166.82(17) . .
O3 W6 O5 88.06(15) . .
O51 W6 O5 74.56(14) . .
O24 W6 O5 85.38(14) . .
O45 W6 O5 74.53(14) . .
O36 W7 O7 101.07(17) . .
O36 W7 O30 101.36(17) . .
O7 W7 O30 90.25(16) . .
O36 W7 O20 96.30(17) . .
O7 W7 O20 91.22(16) . .
O30 W7 O20 161.66(16) . .
O36 W7 O16 95.39(17) . .
O7 W7 O16 163.53(16) . .
O30 W7 O16 86.81(15) . .
O20 W7 O16 86.63(15) . .
O36 W7 O1 165.48(16) . .
O7 W7 O1 90.30(15) . .
O30 W7 O1 87.45(15) . .
O20 W7 O1 74.26(14) . .
O16 W7 O1 73.40(15) . .
O8 W8 O24 102.77(17) . .
O8 W8 O11 97.56(18) . .
O24 W8 O11 91.65(16) . .
O8 W8 O58 98.44(17) . .
O24 W8 O58 87.09(16) . .
O11 W8 O58 163.84(16) . .
O8 W8 O28 95.81(18) . .
O24 W8 O28 160.98(16) . .
O11 W8 O28 89.87(16) . .
O58 W8 O28 86.21(16) . .
O8 W8 O57 167.07(16) . .
O24 W8 O57 88.09(15) . .
O11 W8 O57 74.86(15) . .
O58 W8 O57 88.99(14) . .
O28 W8 O57 74.02(15) . .
O8 W8 W10 131.91(13) . .
O24 W8 W10 86.73(11) . .
O11 W8 W10 34.52(11) . .
O58 W8 W10 129.34(11) . .
O28 W8 W10 83.82(12) . .
O57 W8 W10 40.59(10) . .
O33 W9 O45 101.15(17) . .
O33 W9 O22 101.56(18) . .
O45 W9 O22 92.38(16) . .
O33 W9 O21 100.29(17) . .
O45 W9 O21 158.15(17) . .
O22 W9 O21 87.43(15) . .
O33 W9 O27 98.86(17) . .
O45 W9 O27 91.45(16) . .
O22 W9 O27 158.07(16) . .
O21 W9 O27 81.10(15) . .
O33 W9 O5 173.80(15) . .
O45 W9 O5 75.11(15) . .
O22 W9 O5 73.90(15) . .
O21 W9 O5 83.88(15) . .
O27 W9 O5 86.27(15) . .
O9 W10 O27 105.79(18) . .
O9 W10 O13 100.70(17) . .
O27 W10 O13 88.70(16) . .
O9 W10 O11 94.53(17) . .
O27 W10 O11 92.89(16) . .
O13 W10 O11 163.65(16) . .
O9 W10 O12 86.60(17) . .
O27 W10 O12 167.48(16) . .
O13 W10 O12 87.19(16) . .
O11 W10 O12 87.80(16) . .
O9 W10 O57 160.16(17) . .
O27 W10 O57 92.82(16) . .
O13 W10 O57 86.23(15) . .
O11 W10 O57 77.43(15) . .
O12 W10 O57 75.11(15) . .
O9 W10 W8 126.99(13) . .
O27 W10 W8 90.28(12) . .
O13 W10 W8 130.44(12) . .
O11 W10 W8 33.36(11) . .
O12 W10 W8 83.43(11) . .
O57 W10 W8 44.33(10) . .
O34 W11 O35 100.73(17) . .
O34 W11 O22 96.13(17) . .
O35 W11 O22 91.50(16) . .
O34 W11 O26 100.64(17) . .
O35 W11 O26 88.96(16) . .
O22 W11 O26 162.84(16) . .
O34 W11 O51 96.60(16) . .
O35 W11 O51 162.66(16) . .
O22 W11 O51 85.91(15) . .
O26 W11 O51 88.56(16) . .
O34 W11 O5 167.70(16) . .
O35 W11 O5 88.88(15) . .
O22 W11 O5 75.78(15) . .
O26 W11 O5 87.09(15) . .
O51 W11 O5 73.86(14) . .
O46 W12 O20 101.19(17) . .
O46 W12 O26 98.68(17) . .
O20 W12 O26 160.01(15) . .
O46 W12 O32 103.68(16) . .
O20 W12 O32 87.89(16) . .
O26 W12 O32 85.24(16) . .
O46 W12 O56 96.38(16) . .
O20 W12 O56 89.98(16) . .
O26 W12 O56 90.06(16) . .
O32 W12 O56 159.87(15) . .
O46 W12 O1 169.27(16) . .
O20 W12 O1 73.99(15) . .
O26 W12 O1 86.79(15) . .
O32 W12 O1 85.90(14) . .
O56 W12 O1 74.28(14) . .
O15 La3 O81 142.10(13) . .
O15 La3 O18 71.24(12) . 4_645
O81 La3 O18 79.83(13) . 4_645
O15 La3 O12 124.79(13) . .
O81 La3 O12 93.09(13) . .
O18 La3 O12 141.10(12) 4_645 .
O15 La3 O53 121.74(13) . .
O81 La3 O53 66.21(13) . .
O18 La3 O53 136.41(13) 4_645 .
O12 La3 O53 69.98(12) . .
O15 La3 O48 74.64(13) . .
O81 La3 O48 120.37(13) . .
O18 La3 O48 73.80(12) 4_645 .
O12 La3 O48 77.36(12) . .
O53 La3 O48 147.13(12) . .
O15 La3 N2 61.99(13) . .
O81 La3 N2 118.52(14) . .
O18 La3 N2 121.48(12) 4_645 .
O12 La3 N2 95.64(12) . .
O53 La3 N2 60.52(13) . .
O48 La3 N2 120.94(13) . .
O15 La3 O41 76.52(14) . .
O81 La3 O41 70.50(14) . .
O18 La3 O41 69.13(12) 4_645 .
O12 La3 O41 144.04(13) . .
O53 La3 O41 74.11(13) . .
O48 La3 O41 138.59(13) . .
N2 La3 O41 67.49(13) . .
O15 La3 N3 127.22(13) . .
O81 La3 N3 59.67(13) . .
O18 La3 N3 69.90(12) 4_645 .
O12 La3 N3 73.55(12) . .
O53 La3 N3 111.01(13) . .
O48 La3 N3 61.21(13) . .
N2 La3 N3 168.55(12) . .
O41 La3 N3 119.25(13) . .
O15 La3 O9 67.89(12) . .
O81 La3 O9 149.26(13) . .
O18 La3 O9 127.60(12) 4_645 .
O12 La3 O9 57.24(12) . .
O53 La3 O9 93.48(12) . .
O48 La3 O9 64.90(12) . .
N2 La3 O9 62.75(12) . .
O41 La3 O9 128.00(12) . .
N3 La3 O9 112.39(12) . .
O40 La2 O36 132.14(14) . 6_656
O40 La2 O34 72.40(14) . 8_566
O36 La2 O34 139.90(12) 6_656 8_566
O40 La2 O52 144.71(16) . .
O36 La2 O52 79.52(14) 6_656 .
O34 La2 O52 72.48(14) 8_566 .
O40 La2 O67 126.87(16) . .
O36 La2 O67 70.64(14) 6_656 .
O34 La2 O67 124.60(14) 8_566 .
O52 La2 O67 72.67(15) . .
O40 La2 O63 73.31(16) . .
O36 La2 O63 139.59(14) 6_656 .
O34 La2 O63 70.32(15) 8_566 .
O52 La2 O63 91.65(16) . .
O67 La2 O63 69.09(16) . .
O40 La2 O60 74.68(17) . .
O36 La2 O60 69.38(16) 6_656 .
O34 La2 O60 146.73(16) 8_566 .
O52 La2 O60 139.72(17) . .
O67 La2 O60 73.26(17) . .
O63 La2 O60 95.73(17) . .
O40 La2 O44 63.02(15) . .
O36 La2 O44 79.64(14) 6_656 .
O34 La2 O44 90.41(13) 8_566 .
O52 La2 O44 120.64(14) . .
O67 La2 O44 144.73(16) . .
O63 La2 O44 135.93(16) . .
O60 La2 O44 78.88(16) . .
O40 La2 N1 110.51(14) . .
O36 La2 N1 68.40(13) 6_656 .
O34 La2 N1 73.18(13) 8_566 .
O52 La2 N1 61.69(14) . .
O67 La2 N1 122.49(15) . .
O63 La2 N1 139.96(15) . .
O60 La2 N1 124.09(16) . .
O44 La2 N1 58.95(14) . .
O38 La1 O37 127.49(14) . 6_556
O38 La1 O80 104.69(15) . .
O37 La1 O80 127.34(13) 6_556 .
O38 La1 O6 140.59(15) . .
O37 La1 O6 70.23(14) 6_556 .
O80 La1 O6 73.91(14) . .
O38 La1 O14 75.01(14) . .
O37 La1 O14 116.43(14) 6_556 .
O80 La1 O14 66.66(14) . .
O6 La1 O14 133.49(14) . .
O38 La1 O23 73.01(14) . .
O37 La1 O23 70.06(13) 6_556 .
O80 La1 O23 142.18(15) . .
O6 La1 O23 84.64(14) . .
O14 La1 O23 141.86(14) . .
O38 La1 O19 67.75(15) . .
O37 La1 O19 68.09(12) 6_556 .
O80 La1 O19 139.30(13) . .
O6 La1 O19 137.91(13) . .
O14 La1 O19 72.88(14) . .
O23 La1 O19 76.13(14) . .
O38 La1 O66 68.01(15) . .
O37 La1 O66 128.61(13) 6_556 .
O80 La1 O66 73.49(15) . .
O6 La1 O66 74.18(14) . .
O14 La1 O66 114.94(15) . .
O23 La1 O66 70.83(15) . .
O19 La1 O66 130.55(14) . .
O38 La1 O47 139.38(14) . .
O37 La1 O47 64.72(13) 6_556 .
O80 La1 O47 71.50(14) . .
O6 La1 O47 78.71(14) . .
O14 La1 O47 66.35(13) . .
O23 La1 O47 134.74(14) . .
O19 La1 O47 88.76(14) . .
O66 La1 O47 140.33(15) . .
C15 N3 C19 117.0(5) . .
C15 N3 La3 123.3(3) . .
C19 N3 La3 119.7(3) . .
C12 N2 C8 118.5(5) . .
C12 N2 La3 120.6(3) . .
C8 N2 La3 120.9(3) . .
C1 N1 C5 118.1(5) . .
C1 N1 La2 124.1(4) . .
C5 N1 La2 117.7(4) . .
C1 C2 C3 115.3(6) . .
C1 C2 H2A 122.4 . .
C3 C2 H2A 122.4 . .
C4 C3 C2 122.4(7) . .
C4 C3 H3A 118.8 . .
C2 C3 H3A 118.8 . .
C16 C17 C18 121.2(6) . .
C16 C17 H17A 119.4 . .
C18 C17 H17A 119.4 . .
C19 C18 C17 114.9(6) . .
C19 C18 H18A 122.5 . .
C17 C18 H18A 122.5 . .
C3 C4 C5 115.4(6) . .
C3 C4 H4A 122.3 . .
C5 C4 H4A 122.3 . .
O44 C6 O39 121.4(6) . .
O44 C6 C1 121.1(5) . .
O39 C6 C1 117.5(6) . .
C9 C10 C11 120.2(5) . .
C9 C10 H10A 119.9 . .
C11 C10 H10A 119.9 . .
N1 C5 C4 122.4(5) . .
N1 C5 C7 117.0(5) . 5_656
C4 C5 C7 120.7(5) . 5_656
N1 C1 C2 125.6(6) . .
N1 C1 C6 114.3(5) . .
C2 C1 C6 119.9(6) . .
C10 C11 C12 117.6(6) . .
C10 C11 H11A 121.2 . .
C12 C11 H11A 121.2 . .
N3 C19 C18 124.3(6) . .
N3 C19 C20 113.9(5) . .
C18 C19 C20 121.5(6) . .
N2 C8 C9 120.5(5) . .
N2 C8 C13 112.9(5) . .
C9 C8 C13 126.5(5) . .
O40 C14 O15 125.5(5) . .
O40 C14 C12 116.7(5) . .
O15 C14 C12 117.7(5) . .
C10 C9 C8 119.6(6) . .
C10 C9 H9A 120.2 . .
C8 C9 H9A 120.2 . .
C15 C16 C17 115.4(6) . .
C15 C16 H16A 122.3 . .
C17 C16 H16A 122.3 . .
O53 C13 O68 125.5(5) . .
O53 C13 C8 119.6(5) . .
O68 C13 C8 114.9(5) . .
N2 C12 C11 123.6(5) . .
N2 C12 C14 113.2(5) . .
C11 C12 C14 123.1(5) . .
O48 C20 O3O 120.1(5) . .
O48 C20 C19 122.8(5) . .
O3O C20 C19 116.9(5) . .
O80 C21 O81 124.9(5) . .
O80 C21 C15 119.6(5) . .
O81 C21 C15 115.5(5) . .
O52 C7 O38 126.2(5) 5_656 .
O52 C7 C5 117.0(5) 5_656 5_656
O38 C7 C5 116.8(5) . 5_656
N3 C15 C16 127.2(6) . .
N3 C15 C21 112.1(5) . .
C16 C15 C21 120.6(6) . .
W7 O1 W3 95.18(15) . .
W7 O1 W12 94.98(14) . .
W3 O1 W12 94.33(13) . .
W1 O2 W2 96.68(14) . .
W1 O2 W5 95.99(15) . .
W2 O2 W5 94.04(13) . .
W6 O3 W3 151.4(2) . .
W11 O5 W6 96.13(14) . .
W11 O5 W9 93.00(15) . .
W6 O5 W9 93.73(14) . .
W7 O7 W2 148.2(2) . .
W5 O10 W2 116.85(18) . .
W8 O11 W10 112.13(18) . .
W4 O12 W10 111.12(18) . .
W4 O12 La3 138.7(2) . .
W10 O12 La3 108.38(16) . .
W10 O13 W1 145.3(2) . .
C14 O15 La3 126.2(4) . .
W3 O16 W7 116.5(2) . .
W6 O18 La3 160.7(2) . 4_655
W12 O20 W7 116.71(19) . .
W1 O21 W9 153.4(2) . .
W9 O22 W11 117.3(2) . .
W10 O9 La3 107.55(18) . .
W8 O24 W6 149.6(2) . .
W2 O25 W1 113.58(17) . .
W12 O26 W11 148.2(2) . .
W10 O27 W9 151.9(2) . .
W4 O28 W8 115.1(2) . .
W5 O32 W12 153.3(2) . .
W11 O34 La2 162.0(2) . 8_565
W11 O35 W5 149.6(2) . .
W7 O36 La2 157.5(2) . 6_556
W1 O37 La1 156.3(2) . 6_656
C7 O38 La1 148.8(4) . .
C14 O40 La2 152.6(4) . .
C6 O44 La2 121.3(4) . .
W9 O45 W6 116.59(19) . .
C20 O48 La3 121.2(4) . .
W2 O50 W4 154.6(2) . .
W6 O51 W11 115.16(17) . .
C7 O52 La2 126.6(4) 5_656 .
C13 O53 La3 125.4(4) . .
W1 O55 W5 115.4(2) . .
W3 O56 W12 116.84(18) . .
W10 O57 W4 98.61(14) . .
W10 O57 W8 95.08(14) . .
W4 O57 W8 94.93(15) . .
W3 O58 W8 150.0(2) . .
C21 O80 La1 129.2(4) . .
C21 O81 La3 129.5(4) . .
H50A O2W H50B 120.0 . .
H60A O3W H60B 120.0 . .
H4B O4W H4C 120.0 . .
H5A O5W H5B 120.0 . .
H6A O6W H6B 120.0 . .
H7A O7W H7B 120.0 . .
W7 O30 W4 149.4(2) . .
H30A O1W H30B 120.0 . .
H9B O9W H9C 120.0 . .
H10B O10W H10C 120.0 . .
H8A O8W H8B 120.0 . .

loop_
_geom_bond_atom_site_label_1
_geom_bond_atom_site_label_2
_geom_bond_distance
_geom_bond_site_symmetry_2
W1 O37 1.754(4) .
W1 O21 1.851(4) .
W1 O13 1.924(4) .
W1 O55 1.934(4) .
W1 O25 2.025(4) .
W1 O2 2.139(4) .
W2 O42 1.725(4) .
W2 O50 1.880(4) .
W2 O25 1.887(4) .
W2 O10 1.977(4) .
W2 O7 2.004(4) .
W2 O2 2.242(4) .
W3 O59 1.743(4) .
W3 O16 1.857(4) .
W3 O58 1.890(4) .
W3 O56 1.931(4) .
W3 O3 1.978(4) .
W3 O1 2.250(4) .
W4 O17 1.723(4) .
W4 O12 1.916(4) .
W4 O28 1.927(4) .
W4 O50 1.936(4) .
W4 O30 1.968(4) .
W4 O57 2.199(4) .
W5 O29 1.726(4) .
W5 O10 1.887(4) .
W5 O32 1.901(4) .
W5 O55 1.932(4) .
W5 O35 1.964(4) .
W5 O2 2.258(4) .
W6 O18 1.745(4) .
W6 O3 1.843(4) .
W6 O51 1.920(4) .
W6 O24 1.926(4) .
W6 O45 2.011(4) .
W6 O5 2.207(4) .
W7 O36 1.737(4) .
W7 O7 1.832(4) .
W7 O30 1.861(4) .
W7 O20 1.953(4) .
W7 O16 2.003(4) .
W7 O1 2.197(4) .
W8 O8 1.716(4) .
W8 O24 1.900(4) .
W8 O11 1.906(4) .
W8 O58 1.954(4) .
W8 O28 1.961(4) .
W8 O57 2.253(4) .
W8 W10 3.2115(6) .
W9 O33 1.701(4) .
W9 O45 1.857(4) .
W9 O22 1.898(4) .
W9 O21 1.960(4) .
W9 O27 1.958(4) .
W9 O5 2.302(4) .
W10 O9 1.749(4) .
W10 O27 1.853(4) .
W10 O13 1.889(4) .
W10 O11 1.964(4) .
W10 O12 2.034(4) .
W10 O57 2.098(4) .
W11 O34 1.721(4) .
W11 O35 1.859(4) .
W11 O22 1.928(4) .
W11 O26 1.930(4) .
W11 O51 1.965(4) .
W11 O5 2.201(4) .
W12 O46 1.705(4) .
W12 O20 1.898(4) .
W12 O26 1.912(4) .
W12 O32 1.923(4) .
W12 O56 1.943(4) .
W12 O1 2.251(4) .
La3 O15 2.493(4) .
La3 O81 2.492(4) .
La3 O18 2.568(4) 4_645
La3 O12 2.578(4) .
La3 O53 2.578(4) .
La3 O48 2.588(4) .
La3 N2 2.633(4) .
La3 O41 2.653(4) .
La3 N3 2.686(4) .
La3 O9 2.836(4) .
La2 O40 2.456(5) .
La2 O36 2.510(4) 6_656
La2 O34 2.534(4) 8_566
La2 O52 2.551(5) .
La2 O67 2.555(5) .
La2 O63 2.571(5) .
La2 O60 2.605(5) .
La2 O44 2.672(4) .
La2 N1 2.683(4) .
La1 O38 2.440(4) .
La1 O37 2.531(4) 6_556
La1 O80 2.558(4) .
La1 O6 2.556(4) .
La1 O14 2.573(4) .
La1 O23 2.599(4) .
La1 O19 2.629(4) .
La1 O66 2.633(5) .
La1 O47 2.672(5) .
N3 C15 1.282(8) .
N3 C19 1.349(7) .
N2 C12 1.324(7) .
N2 C8 1.375(7) .
N1 C1 1.289(7) .
N1 C5 1.334(7) .
C2 C1 1.367(9) .
C2 C3 1.386(10) .
C2 H2A 0.9300 .
C3 C4 1.351(9) .
C3 H3A 0.9300 .
C17 C16 1.381(9) .
C17 C18 1.422(10) .
C17 H17A 0.9300 .
C18 C19 1.357(8) .
C18 H18A 0.9300 .
C4 C5 1.425(9) .
C4 H4A 0.9300 .
C6 O44 1.278(8) .
C6 O39 1.313(7) .
C6 C1 1.441(9) .
C10 C9 1.364(9) .
C10 C11 1.386(9) .
C10 H10A 0.9300 .
C5 C7 1.522(8) 5_656
C11 C12 1.401(8) .
C11 H11A 0.9300 .
C19 C20 1.443(8) .
C8 C9 1.407(8) .
C8 C13 1.484(8) .
C14 O40 1.220(7) .
C14 O15 1.249(7) .
C14 C12 1.536(8) .
C9 H9A 0.9300 .
C16 C15 1.345(8) .
C16 H16A 0.9300 .
C13 O53 1.213(6) .
C13 O68 1.284(7) .
C20 O48 1.269(6) .
C20 O3O 1.330(7) .
C21 O80 1.259(7) .
C21 O81 1.263(7) .
C21 C15 1.555(8) .
C7 O52 1.228(7) 5_656
C7 O38 1.234(7) .
C7 C5 1.522(8) 5_656
O18 La3 2.568(4) 4_655
O34 La2 2.534(4) 8_565
O36 La2 2.510(4) 6_556
O37 La1 2.531(4) 6_656
O52 C7 1.228(7) 5_656
O2W H50A 0.9001 .
O2W H50B 0.9000 .
O3W H60A 0.9001 .
O3W H60B 0.8999 .
O4W H4B 0.8998 .
O4W H4C 0.9000 .
O5W H5A 0.9001 .
O5W H5B 0.8999 .
O6W H6A 0.9001 .
O6W H6B 0.9001 .
O7W H7A 0.9000 .
O7W H7B 0.9000 .
O1W H30A 0.9000 .
O1W H30B 0.8999 .
O9W H9B 0.8999 .
O9W H9C 0.9000 .
O10W H10B 0.8999 .
O10W H10C 0.8999 .
O8W H8A 0.8999 .
O8W H8B 0.8998 .
